data_4324418
loop_
_publ_author_name
'Ravi Shankar'
'Archana Jain'
'Gabriele Kociok-K\"ohn'
'Kieran C. Molloy'

_publ_section_title
;
 Diorganotin-Based Coordination Polymers Derived from
 Sulfonate/Phosphonate/Phosphonocarboxylate Ligands
;
_journal_name_full 'Inorganic Chemistry'
_journal_page_first 1339
_journal_page_last 1350
_journal_paper_doi 10.1021/ic1018423
_journal_volume 50
_journal_year 2011
_chemical_absolute_configuration ad
_chemical_formula_moiety 'C16 H32 O16 P2 S2 Sn3'
_chemical_formula_sum 'C16 H32 O16 P2 S2 Sn3'
_chemical_formula_weight 962.55
_chemical_name_systematic
;
 ?
;
_space_group_IT_number 91
_symmetry_cell_setting tetragonal
_symmetry_space_group_name_Hall 'P 4w 2c'
_symmetry_space_group_name_H-M 'P 41 2 2'
_atom_sites_solution_hydrogens geom
_atom_sites_solution_primary direct
_atom_sites_solution_secondary difmap
_audit_creation_method SHELXL-97
_cell_angle_alpha 90.00
_cell_angle_beta 90.00
_cell_angle_gamma 90.00
_cell_formula_units_Z 4
_cell_length_a 10.61360(10)
_cell_length_b 10.61360(10)
_cell_length_c 28.72110(10)
_cell_measurement_reflns_used 44128
_cell_measurement_temperature 150(2)
_cell_measurement_theta_max 30.034
_cell_measurement_theta_min 2.910
_cell_volume 3235.39(4)
_computing_cell_refinement 'HKL Scalepack (Otwinski & Minor, 1997)'
_computing_data_collection 'Collect (Nonius BV, 1997-2000)'
_computing_data_reduction
;
 DENZO-SCALEPACK Z. Otwinowski and W. Minor, " 
 Processing of X-ray Diffraction Data Collected in Oscillation Mode ", 
 Methods in Enzymology, Volume 276: Macromolecular Crystallography, 
 part A, p.307-326, 1997,C.W. Carter, Jr. & R. M. Sweet, Eds., Academic Press.
;
_computing_molecular_graphics 'ORTEP3 for Windows - Farrugia, L. J. J. Appl. Crystallogr. 1997, 30, 565'
_computing_publication_material
;
 'WinGX publication routines, Farrugia, 
 L. J., J. Appl. Crystallogr., 1999, 32, 837-838
;
_computing_structure_refinement
;
 SHELXL97 -Program for Crystal Structure Analysis (Release 97-2). 
 Sheldrick, G.M., Instit\"ut f\"ur Anorganische Chemie der Universit\"at, 
 Tammanstrasse 4, D-3400 G\"ottingen, Germany, 1998 
;
_computing_structure_solution
; 
 SIR97- Altomare A., Burla M.C., Camalli M., Cascarano G.L., Giacovazzo C. , 
 Guagliardi A., Moliterni A.G.G., Polidori G.,Spagna R. 
 (1999) J. Appl. Cryst. 32, 115-119
;
_diffrn_ambient_temperature 150(2)
_diffrn_measured_fraction_theta_full 0.995
_diffrn_measured_fraction_theta_max 0.995
_diffrn_measurement_device_type 'Nonius Kappa CCD'
_diffrn_measurement_method '451 1.5 degree images with \f and \w scans'
_diffrn_radiation_monochromator graphite
_diffrn_radiation_source 'fine-focus sealed tube'
_diffrn_radiation_type MoK\a
_diffrn_radiation_wavelength 0.71073
_diffrn_reflns_av_R_equivalents 0.1679
_diffrn_reflns_av_sigmaI/netI 0.0679
_diffrn_reflns_limit_h_max 14
_diffrn_reflns_limit_h_min -14
_diffrn_reflns_limit_k_max 14
_diffrn_reflns_limit_k_min -14
_diffrn_reflns_limit_l_max 40
_diffrn_reflns_limit_l_min -40
_diffrn_reflns_number 46641
_diffrn_reflns_theta_full 30.06
_diffrn_reflns_theta_max 30.06
_diffrn_reflns_theta_min 3.84
_diffrn_standards_decay_% 0
_diffrn_standards_number 0
_exptl_absorpt_coefficient_mu 2.589
_exptl_absorpt_correction_T_max 0.6251
_exptl_absorpt_correction_T_min 0.5633
_exptl_absorpt_correction_type multi-scan
_exptl_absorpt_process_details
;
multi-scan from symmetry-related measurements 
 Sortav (Blessing 1995)
;
_exptl_crystal_colour colourless
_exptl_crystal_density_diffrn 1.976
_exptl_crystal_description block
_exptl_crystal_F_000 1872
_exptl_crystal_size_max 0.25
_exptl_crystal_size_mid 0.20
_exptl_crystal_size_min 0.20
_refine_diff_density_max 1.254
_refine_diff_density_min -1.790
_refine_diff_density_rms 0.162
_refine_ls_abs_structure_details 'Flack H D (1983), Acta Cryst. A39, 876-881'
_refine_ls_abs_structure_Flack -0.04(3)
_refine_ls_extinction_method none
_refine_ls_goodness_of_fit_ref 1.070
_refine_ls_hydrogen_treatment constr
_refine_ls_matrix_type full
_refine_ls_number_parameters 181
_refine_ls_number_reflns 4736
_refine_ls_number_restraints 0
_refine_ls_restrained_S_all 1.070
_refine_ls_R_factor_all 0.0556
_refine_ls_R_factor_gt 0.0428
_refine_ls_shift/su_max 0.001
_refine_ls_shift/su_mean 0.000
_refine_ls_structure_factor_coef Fsqd
_refine_ls_weighting_details 'calc w=1/[\s^2^(Fo^2^)+(0.0419P)^2^+2.7347P] where P=(Fo^2^+2Fc^2^)/3'
_refine_ls_weighting_scheme calc
_refine_ls_wR_factor_gt 0.0942
_refine_ls_wR_factor_ref 0.0994
_reflns_number_gt 4081
_reflns_number_total 4736
_reflns_threshold_expression >2sigma(I)
_cod_data_source_file ic1018423_si_001_5.cif
_cod_data_source_block compound5
_cod_original_sg_symbol_H-M ' P 41 2 2'
_cod_database_code 4324418

loop_
_symmetry_equiv_pos_as_xyz
'x, y, z'
'-x, -y, z+1/2'
'x, -y, -z+1/2'
'-x, y, -z'
'-y, -x, -z+1/4'
'y, x, -z+3/4'
'y, -x, z+3/4'
'-y, x, z+1/4'

loop_
_atom_site_label
_atom_site_type_symbol
_atom_site_fract_x
_atom_site_fract_y
_atom_site_fract_z
_atom_site_U_iso_or_equiv
_atom_site_adp_type
_atom_site_occupancy
_atom_site_symmetry_multiplicity
_atom_site_calc_flag
_atom_site_refinement_flags
Sn1 Sn 0.68207(3) 0.12470(3) 0.055073(12) 0.02113(9) Uani 1 1 d .
Sn2 Sn 1.04854(3) -0.04854(3) 0.1250 0.01802(11) Uani 1 2 d S
P P 0.96126(12) 0.23764(12) 0.08812(4) 0.0182(2) Uani 1 1 d .
S S 0.90903(13) -0.35105(12) 0.16817(5) 0.0262(3) Uani 1 1 d .
O1 O 0.8742(3) 0.1704(3) 0.05403(12) 0.0227(7) Uani 1 1 d .
O2 O 0.8857(3) 0.3158(3) 0.12337(12) 0.0221(7) Uani 1 1 d .
O3 O 1.0481(3) 0.1450(3) 0.11334(12) 0.0210(7) Uani 1 1 d .
O4 O 1.1944(6) 0.5444(6) 0.01553(17) 0.0689(17) Uani 1 1 d .
O5 O 1.3119(5) 0.5669(5) 0.07898(18) 0.0651(16) Uani 1 1 d .
O6 O 1.0159(4) -0.2750(3) 0.15275(13) 0.0290(8) Uani 1 1 d .
O7 O 0.9539(4) -0.4772(3) 0.18125(15) 0.0342(9) Uani 1 1 d .
O8 O 0.8323(4) -0.2950(4) 0.20440(14) 0.0360(10) Uani 1 1 d .
C1 C 0.6184(6) 0.3088(5) 0.0475(2) 0.0318(12) Uani 1 1 d .
H1A H 0.5273 0.3083 0.0419 0.048 Uiso 1 1 calc R
H1B H 0.6613 0.3484 0.0211 0.048 Uiso 1 1 calc R
H1C H 0.6364 0.3564 0.0759 0.048 Uiso 1 1 calc R
C2 C 0.7004(5) -0.0582(5) 0.02934(18) 0.0265(11) Uani 1 1 d .
H2A H 0.6928 -0.1185 0.0550 0.040 Uiso 1 1 calc R
H2B H 0.7830 -0.0677 0.0145 0.040 Uiso 1 1 calc R
H2C H 0.6339 -0.0743 0.0064 0.040 Uiso 1 1 calc R
C3 C 1.0532(5) 0.3479(5) 0.05536(18) 0.0239(10) Uani 1 1 d .
H3A H 1.1012 0.3014 0.0314 0.029 Uiso 1 1 calc R
H3B H 0.9953 0.4063 0.0390 0.029 Uiso 1 1 calc R
C4 C 1.1447(5) 0.4248(5) 0.08436(19) 0.0296(12) Uani 1 1 d .
H4A H 1.0975 0.4708 0.1087 0.036 Uiso 1 1 calc R
H4B H 1.2045 0.3672 0.1001 0.036 Uiso 1 1 calc R
C5 C 1.2174(6) 0.5175(5) 0.0553(2) 0.0358(13) Uani 1 1 d .
C6 C 1.3866(9) 0.6635(9) 0.0558(3) 0.078(3) Uani 1 1 d .
C7 C 1.0415(6) -0.1295(5) 0.05896(18) 0.0308(12) Uani 1 1 d .
H7A H 0.9610 -0.1735 0.0550 0.046 Uiso 1 1 calc R
H7B H 1.1109 -0.1897 0.0555 0.046 Uiso 1 1 calc R
H7C H 1.0493 -0.0635 0.0353 0.046 Uiso 1 1 calc R
C8 C 0.8138(6) -0.3709(6) 0.1177(2) 0.0401(14) Uani 1 1 d .
H8A H 0.7388 -0.4202 0.1257 0.060 Uiso 1 1 calc R
H8B H 0.8621 -0.4153 0.0937 0.060 Uiso 1 1 calc R
H8C H 0.7881 -0.2882 0.1059 0.060 Uiso 1 1 calc R

loop_
_atom_site_aniso_label
_atom_site_aniso_U_11
_atom_site_aniso_U_22
_atom_site_aniso_U_33
_atom_site_aniso_U_23
_atom_site_aniso_U_13
_atom_site_aniso_U_12
Sn1 0.01722(17) 0.02171(18) 0.02445(17) -0.00107(14) -0.00335(14) -0.00039(13)
Sn2 0.01903(15) 0.01903(15) 0.0160(2) 0.00030(13) 0.00030(13) 0.00084(19)
P 0.0171(6) 0.0186(6) 0.0189(5) 0.0019(5) -0.0019(5) -0.0034(5)
S 0.0290(7) 0.0163(6) 0.0335(7) 0.0018(5) -0.0030(6) -0.0006(5)
O1 0.0152(15) 0.0305(18) 0.0225(16) -0.0019(15) -0.0031(14) -0.0027(15)
O2 0.0265(18) 0.0204(16) 0.0194(15) -0.0006(15) 0.0002(15) -0.0027(14)
O3 0.0198(16) 0.0169(17) 0.0262(16) 0.0030(14) -0.0029(15) -0.0037(14)
O4 0.080(4) 0.083(4) 0.044(3) 0.019(3) -0.003(3) -0.036(3)
O5 0.061(3) 0.076(4) 0.058(3) 0.003(3) 0.003(3) -0.047(3)
O6 0.031(2) 0.0200(18) 0.036(2) 0.0028(16) 0.0006(17) -0.0026(16)
O7 0.041(2) 0.0144(17) 0.048(2) 0.0058(16) -0.013(2) -0.0034(16)
O8 0.035(2) 0.032(2) 0.042(2) 0.0094(19) 0.0070(19) 0.0038(18)
C1 0.036(3) 0.025(3) 0.034(3) -0.001(2) -0.006(3) 0.009(2)
C2 0.022(3) 0.029(3) 0.028(2) -0.011(2) 0.001(2) -0.001(2)
C3 0.027(2) 0.023(2) 0.022(2) 0.003(2) 0.003(2) -0.002(2)
C4 0.030(3) 0.027(3) 0.031(3) -0.001(2) 0.000(2) -0.009(2)
C5 0.037(3) 0.026(3) 0.045(3) -0.002(3) 0.009(3) -0.005(3)
C6 0.072(6) 0.088(7) 0.074(6) 0.013(5) 0.016(5) -0.059(5)
C7 0.035(3) 0.036(3) 0.021(2) -0.008(2) -0.001(2) -0.008(3)
C8 0.045(4) 0.030(3) 0.045(4) 0.001(3) -0.012(3) 0.005(3)

loop_
_atom_type_symbol
_atom_type_description
_atom_type_scat_dispersion_real
_atom_type_scat_dispersion_imag
_atom_type_scat_source
C C 0.0033 0.0016 'International Tables Vol C Tables 4.2.6.8 and 6.1.1.4'
H H 0.0000 0.0000 'International Tables Vol C Tables 4.2.6.8 and 6.1.1.4'
O O 0.0106 0.0060 'International Tables Vol C Tables 4.2.6.8 and 6.1.1.4'
P P 0.1023 0.0942 'International Tables Vol C Tables 4.2.6.8 and 6.1.1.4'
S S 0.1246 0.1234 'International Tables Vol C Tables 4.2.6.8 and 6.1.1.4'
Sn Sn -0.6537 1.4246 'International Tables Vol C Tables 4.2.6.8 and 6.1.1.4'

loop_
_geom_angle_atom_site_label_1
_geom_angle_atom_site_label_2
_geom_angle_atom_site_label_3
_geom_angle
_geom_angle_site_symmetry_1
_geom_angle_site_symmetry_3
O2 Sn1 C1 99.12(19) 5_665 .
O2 Sn1 C2 107.63(18) 5_665 .
C1 Sn1 C2 150.2(2) . .
O2 Sn1 O1 90.90(13) 5_665 .
C1 Sn1 O1 95.6(2) . .
C2 Sn1 O1 96.86(18) . .
O2 Sn1 O7 79.95(14) 5_665 5_565
C1 Sn1 O7 92.9(2) . 5_565
C2 Sn1 O7 79.40(18) . 5_565
O1 Sn1 O7 168.42(15) . 5_565
O3 Sn2 O3 91.21(19) . 5_665
O3 Sn2 C7 105.11(19) . .
O3 Sn2 C7 96.43(19) 5_665 .
O3 Sn2 C7 96.43(19) . 5_665
O3 Sn2 C7 105.11(19) 5_665 5_665
C7 Sn2 C7 149.1(3) . 5_665
O3 Sn2 O6 79.54(13) . 5_665
O3 Sn2 O6 167.97(13) 5_665 5_665
C7 Sn2 O6 78.80(18) . 5_665
C7 Sn2 O6 83.74(18) 5_665 5_665
O3 Sn2 O6 167.97(13) . .
O3 Sn2 O6 79.54(13) 5_665 .
C7 Sn2 O6 83.74(18) . .
C7 Sn2 O6 78.80(19) 5_665 .
O6 Sn2 O6 110.61(17) 5_665 .
O1 P O3 111.6(2) . .
O1 P O2 111.1(2) . .
O3 P O2 110.5(2) . .
O1 P C3 107.4(2) . .
O3 P C3 109.9(2) . .
O2 P C3 106.2(2) . .
O8 S O6 115.3(2) . .
O8 S O7 111.9(2) . .
O6 S O7 109.2(2) . .
O8 S C8 108.3(3) . .
O6 S C8 105.0(3) . .
O7 S C8 106.5(3) . .
P O1 Sn1 133.5(2) . .
P O2 Sn1 133.8(2) . 5_665
P O3 Sn2 135.4(2) . .
C5 O5 C6 117.2(6) . .
S O6 Sn2 136.0(2) . .
S O7 Sn1 140.1(2) . 5_655
Sn1 C1 H1A 109.5 . .
Sn1 C1 H1B 109.5 . .
H1A C1 H1B 109.5 . .
Sn1 C1 H1C 109.5 . .
H1A C1 H1C 109.5 . .
H1B C1 H1C 109.5 . .
Sn1 C2 H2A 109.5 . .
Sn1 C2 H2B 109.5 . .
H2A C2 H2B 109.5 . .
Sn1 C2 H2C 109.5 . .
H2A C2 H2C 109.5 . .
H2B C2 H2C 109.5 . .
C4 C3 P 114.3(4) . .
C4 C3 H3A 108.7 . .
P C3 H3A 108.7 . .
C4 C3 H3B 108.7 . .
P C3 H3B 108.7 . .
H3A C3 H3B 107.6 . .
C5 C4 C3 112.1(5) . .
C5 C4 H4A 109.2 . .
C3 C4 H4A 109.2 . .
C5 C4 H4B 109.2 . .
C3 C4 H4B 109.2 . .
H4A C4 H4B 107.9 . .
O4 C5 O5 123.3(6) . .
O4 C5 C4 125.3(6) . .
O5 C5 C4 111.3(5) . .
Sn2 C7 H7A 109.5 . .
Sn2 C7 H7B 109.5 . .
H7A C7 H7B 109.5 . .
Sn2 C7 H7C 109.5 . .
H7A C7 H7C 109.5 . .
H7B C7 H7C 109.5 . .
S C8 H8A 109.5 . .
S C8 H8B 109.5 . .
H8A C8 H8B 109.5 . .
S C8 H8C 109.5 . .
H8A C8 H8C 109.5 . .
H8B C8 H8C 109.5 . .

loop_
_geom_bond_atom_site_label_1
_geom_bond_atom_site_label_2
_geom_bond_distance
_geom_bond_site_symmetry_2
Sn1 O2 2.058(3) 5_665
Sn1 C1 2.079(5) .
Sn1 C2 2.087(5) .
Sn1 O1 2.097(3) .
Sn1 O7 2.362(4) 5_565
Sn2 O3 2.081(3) .
Sn2 O3 2.081(3) 5_665
Sn2 C7 2.084(5) .
Sn2 C7 2.084(5) 5_665
Sn2 O6 2.556(4) 5_665
Sn2 O6 2.556(4) .
P O1 1.524(3) .
P O3 1.530(4) .
P O2 1.535(4) .
P C3 1.791(5) .
S O8 1.449(4) .
S O6 1.461(4) .
S O7 1.470(4) .
S C8 1.779(6) .
O2 Sn1 2.058(3) 5_665
O4 C5 1.203(8) .
O5 C5 1.320(8) .
O5 C6 1.457(8) .
O7 Sn1 2.362(4) 5_655
C1 H1A 0.9800 .
C1 H1B 0.9800 .
C1 H1C 0.9800 .
C2 H2A 0.9800 .
C2 H2B 0.9800 .
C2 H2C 0.9800 .
C3 C4 1.518(7) .
C3 H3A 0.9900 .
C3 H3B 0.9900 .
C4 C5 1.503(8) .
C4 H4A 0.9900 .
C4 H4B 0.9900 .
C7 H7A 0.9800 .
C7 H7B 0.9800 .
C7 H7C 0.9800 .
C8 H8A 0.9800 .
C8 H8B 0.9800 .
C8 H8C 0.9800 .
